data_7022533
loop_
_publ_author_name
'Humphries, Terry D.'
'Munroe, Keelie T.'
'Decken, Andreas'
'McGrady, G. Sean'

_publ_section_title
;
 Lewis base complexes of AlH3: structural determination of monomeric and
 polymeric adducts by X-ray crystallography and DFT calculations.
;
_journal_issue 19
_journal_name_full 'Dalton transactions (Cambridge, England : 2003)'
_journal_page_first 6953
_journal_page_last 6964
_journal_paper_doi 10.1039/c3dt00046j
_journal_volume 42
_journal_year 2013
_chemical_formula_moiety 'C6 H19 Al N2'
_chemical_formula_sum 'C6 H19 Al N2'
_chemical_formula_weight 146.21
_space_group_IT_number 14
_symmetry_cell_setting monoclinic
_symmetry_Int_Tables_number 14
_symmetry_space_group_name_Hall '-P 2ybc'
_symmetry_space_group_name_H-M 'P 1 21/c 1'
_atom_sites_solution_hydrogens difmap
_atom_sites_solution_primary direct
_atom_sites_solution_secondary difmap
_audit_creation_method SHELXL-97
_cell_angle_alpha 90.00
_cell_angle_beta 111.542(2)
_cell_angle_gamma 90.00
_cell_formula_units_Z 4
_cell_length_a 9.3788(18)
_cell_length_b 10.114(2)
_cell_length_c 11.122(2)
_cell_measurement_reflns_used 2330
_cell_measurement_temperature 173(1)
_cell_measurement_theta_max 27.28
_cell_measurement_theta_min 2.33
_cell_volume 981.3(3)
_computing_cell_refinement 'Bruker SMART'
_computing_data_collection 'Bruker SMART'
_computing_data_reduction 'Bruker SAINT'
_computing_molecular_graphics 'Bruker SHELXTL (Sheldrick, 2008)'
_computing_publication_material 'Bruker SHELXTL (Sheldrick, 2008)'
_computing_structure_refinement 'SHELXL-97 (Sheldrick, 2008)'
_computing_structure_solution 'SHELXS-97 (Sheldrick, 2008)'
_diffrn_ambient_temperature 173(1)
_diffrn_measured_fraction_theta_full 0.999
_diffrn_measured_fraction_theta_max 0.973
_diffrn_measurement_device_type 'Bruker AXS SMART1000/P4'
_diffrn_measurement_method 'phi and omega scans'
_diffrn_radiation_monochromator graphite
_diffrn_radiation_probe x-ray
_diffrn_radiation_type MoK\a
_diffrn_radiation_wavelength 0.71073
_diffrn_reflns_av_R_equivalents 0.0235
_diffrn_reflns_av_unetI/netI 0.0256
_diffrn_reflns_limit_h_max 10
_diffrn_reflns_limit_h_min -11
_diffrn_reflns_limit_k_max 12
_diffrn_reflns_limit_k_min -13
_diffrn_reflns_limit_l_max 13
_diffrn_reflns_limit_l_min -14
_diffrn_reflns_number 6524
_diffrn_reflns_theta_full 25.00
_diffrn_reflns_theta_max 27.49
_diffrn_reflns_theta_min 2.33
_diffrn_source 'fine-focus sealed tube'
_diffrn_source_type K760
_diffrn_standards_decay_% 0
_diffrn_standards_interval_count 0
_diffrn_standards_interval_time 0
_diffrn_standards_number 0
_exptl_absorpt_coefficient_mu 0.142
_exptl_absorpt_correction_T_max 0.9894
_exptl_absorpt_correction_T_min 0.9195
_exptl_absorpt_correction_type multi-scan
_exptl_absorpt_process_details 'SADABS (Sheldrick, 2004)'
_exptl_crystal_colour Colourless
_exptl_crystal_density_diffrn 0.990
_exptl_crystal_density_method 'not measured'
_exptl_crystal_description Plate
_exptl_crystal_F_000 328
_exptl_crystal_recrystallization_method THF
_exptl_crystal_size_max 0.60
_exptl_crystal_size_mid 0.25
_exptl_crystal_size_min 0.075
_refine_diff_density_max 0.326
_refine_diff_density_min -0.228
_refine_diff_density_rms 0.045
_refine_ls_extinction_method none
_refine_ls_goodness_of_fit_ref 1.127
_refine_ls_hydrogen_treatment refall
_refine_ls_matrix_type full
_refine_ls_number_parameters 158
_refine_ls_number_reflns 2186
_refine_ls_number_restraints 0
_refine_ls_restrained_S_all 1.127
_refine_ls_R_factor_all 0.0603
_refine_ls_R_factor_gt 0.0363
_refine_ls_shift/su_max 0.001
_refine_ls_shift/su_mean 0.000
_refine_ls_structure_factor_coef Fsqd
_refine_ls_weighting_details 'calc w=1/[\s^2^(Fo^2^)+(0.0332P)^2^+0.4408P] where P=(Fo^2^+2Fc^2^)/3'
_refine_ls_weighting_scheme calc
_refine_ls_wR_factor_gt 0.0829
_refine_ls_wR_factor_ref 0.1023
_reflns_number_gt 1618
_reflns_number_total 2186
_reflns_threshold_expression 'I > 2\s(I)'
_cod_data_source_file c3dt00046j.txt
_cod_data_source_block sg081159
_cod_original_sg_symbol_H-M 'P 21/c'
_cod_database_code 7022533

loop_
_symmetry_equiv_pos_as_xyz
'x, y, z'
'-x, y+1/2, -z+1/2'
'-x, -y, -z'
'x, -y-1/2, z-1/2'

loop_
_atom_site_label
_atom_site_type_symbol
_atom_site_fract_x
_atom_site_fract_y
_atom_site_fract_z
_atom_site_U_iso_or_equiv
_atom_site_adp_type
_atom_site_occupancy
_atom_site_symmetry_multiplicity
_atom_site_calc_flag
Al1 Al 0.28693(5) 0.62152(5) 0.22368(4) 0.02725(16) Uani 1 1 d
N1 N 0.28478(15) 0.40396(14) 0.23161(13) 0.0292(3) Uani 1 1 d
N2 N 0.70986(15) 0.33600(14) 0.30069(12) 0.0275(3) Uani 1 1 d
C1 C 0.4216(2) 0.34227(19) 0.21717(17) 0.0330(4) Uani 1 1 d
C2 C 0.57092(19) 0.38409(19) 0.32254(16) 0.0311(4) Uani 1 1 d
C3 C 0.2657(2) 0.3597(2) 0.3514(2) 0.0408(5) Uani 1 1 d
C4 C 0.1497(2) 0.3592(2) 0.1197(2) 0.0449(5) Uani 1 1 d
C5 C 0.7275(3) 0.4028(2) 0.1895(2) 0.0422(5) Uani 1 1 d
C6 C 0.8423(2) 0.3712(2) 0.41839(19) 0.0399(4) Uani 1 1 d
H1 H 0.402(2) 0.6320(17) 0.3647(18) 0.040(5) Uiso 1 1 d
H2 H 0.339(2) 0.6063(18) 0.1086(18) 0.047(6) Uiso 1 1 d
H3 H 0.117(2) 0.6256(18) 0.2069(19) 0.047(6) Uiso 1 1 d
H1A H 0.412(2) 0.246(2) 0.2188(17) 0.039(5) Uiso 1 1 d
H2A H 0.575(2) 0.3495(19) 0.405(2) 0.044(5) Uiso 1 1 d
H3A H 0.256(2) 0.266(2) 0.352(2) 0.055(6) Uiso 1 1 d
H4A H 0.146(2) 0.261(2) 0.119(2) 0.053(6) Uiso 1 1 d
H5A H 0.643(3) 0.382(2) 0.109(2) 0.049(6) Uiso 1 1 d
H6A H 0.938(3) 0.343(2) 0.4068(19) 0.047(6) Uiso 1 1 d
H1B H 0.420(2) 0.3697(17) 0.1301(18) 0.033(5) Uiso 1 1 d
H2B H 0.575(2) 0.480(2) 0.3284(17) 0.035(5) Uiso 1 1 d
H3B H 0.354(2) 0.391(2) 0.429(2) 0.046(6) Uiso 1 1 d
H4B H 0.054(3) 0.395(2) 0.127(2) 0.052(6) Uiso 1 1 d
H5B H 0.821(2) 0.3754(18) 0.1873(17) 0.034(5) Uiso 1 1 d
H6B H 0.844(2) 0.469(2) 0.4323(19) 0.048(6) Uiso 1 1 d
H3C H 0.174(2) 0.3978(19) 0.3531(19) 0.043(6) Uiso 1 1 d
H4C H 0.159(2) 0.387(2) 0.044(2) 0.046(6) Uiso 1 1 d
H5C H 0.733(3) 0.500(3) 0.201(2) 0.064(7) Uiso 1 1 d
H6C H 0.833(2) 0.328(2) 0.4905(19) 0.041(5) Uiso 1 1 d

loop_
_atom_site_aniso_label
_atom_site_aniso_U_11
_atom_site_aniso_U_22
_atom_site_aniso_U_33
_atom_site_aniso_U_23
_atom_site_aniso_U_13
_atom_site_aniso_U_12
Al1 0.0239(3) 0.0325(3) 0.0243(2) -0.0001(2) 0.00776(19) 0.0001(2)
N1 0.0209(7) 0.0336(8) 0.0309(7) -0.0029(6) 0.0067(6) -0.0024(6)
N2 0.0224(7) 0.0315(8) 0.0271(7) -0.0017(6) 0.0073(5) -0.0021(6)
C1 0.0280(9) 0.0356(10) 0.0333(9) -0.0055(8) 0.0087(7) 0.0005(8)
C2 0.0265(8) 0.0363(10) 0.0291(8) -0.0049(8) 0.0084(7) 0.0002(8)
C3 0.0401(11) 0.0393(12) 0.0488(11) 0.0037(9) 0.0232(9) -0.0043(9)
C4 0.0294(10) 0.0455(13) 0.0490(12) -0.0123(10) 0.0016(9) -0.0049(9)
C5 0.0470(12) 0.0427(13) 0.0429(11) 0.0061(9) 0.0237(10) -0.0042(10)
C6 0.0283(9) 0.0453(12) 0.0391(10) -0.0092(9) 0.0042(8) -0.0046(9)

loop_
_atom_type_symbol
_atom_type_description
_atom_type_scat_dispersion_real
_atom_type_scat_dispersion_imag
_atom_type_scat_source
C C 0.0033 0.0016 'International Tables Vol C Tables 4.2.6.8 and 6.1.1.4'
H H 0.0000 0.0000 'International Tables Vol C Tables 4.2.6.8 and 6.1.1.4'
N N 0.0061 0.0033 'International Tables Vol C Tables 4.2.6.8 and 6.1.1.4'
Al Al 0.0645 0.0514 'International Tables Vol C Tables 4.2.6.8 and 6.1.1.4'

loop_
_geom_angle_atom_site_label_1
_geom_angle_atom_site_label_2
_geom_angle_atom_site_label_3
_geom_angle
_geom_angle_site_symmetry_1
_geom_angle_site_symmetry_3
N2 Al1 N1 175.07(6) 2_655 .
N2 Al1 H1 91.2(7) 2_655 .
N1 Al1 H1 92.4(7) . .
N2 Al1 H2 88.5(7) 2_655 .
N1 Al1 H2 86.8(7) . .
H1 Al1 H2 122.4(10) . .
N2 Al1 H3 91.1(7) 2_655 .
N1 Al1 H3 90.4(7) . .
H1 Al1 H3 115.3(10) . .
H2 Al1 H3 122.3(10) . .
C3 N1 C4 108.39(16) . .
C3 N1 C1 111.41(15) . .
C4 N1 C1 106.65(14) . .
C3 N1 Al1 110.16(12) . .
C4 N1 Al1 106.77(12) . .
C1 N1 Al1 113.18(11) . .
C5 N2 C6 108.46(15) . .
C5 N2 C2 111.20(15) . .
C6 N2 C2 106.08(13) . .
C5 N2 Al1 109.89(12) . 2_645
C6 N2 Al1 107.64(12) . 2_645
C2 N2 Al1 113.33(10) . 2_645
N1 C1 C2 112.78(14) . .
N1 C1 H1A 108.8(11) . .
C2 C1 H1A 109.3(11) . .
N1 C1 H1B 106.5(10) . .
C2 C1 H1B 110.4(10) . .
H1A C1 H1B 109.0(15) . .
N2 C2 C1 113.35(14) . .
N2 C2 H2A 107.7(12) . .
C1 C2 H2A 109.5(12) . .
N2 C2 H2B 109.0(11) . .
C1 C2 H2B 109.2(11) . .
H2A C2 H2B 108.0(15) . .
N1 C3 H3A 110.7(13) . .
N1 C3 H3B 110.2(11) . .
H3A C3 H3B 110.7(17) . .
N1 C3 H3C 107.8(12) . .
H3A C3 H3C 108.4(17) . .
H3B C3 H3C 109.0(17) . .
N1 C4 H4A 109.1(13) . .
N1 C4 H4B 109.8(12) . .
H4A C4 H4B 109.6(17) . .
N1 C4 H4C 109.8(13) . .
H4A C4 H4C 108.0(17) . .
H4B C4 H4C 110.6(18) . .
N2 C5 H5A 111.3(12) . .
N2 C5 H5B 106.5(11) . .
H5A C5 H5B 111.7(17) . .
N2 C5 H5C 111.3(13) . .
H5A C5 H5C 108.8(18) . .
H5B C5 H5C 107.1(17) . .
N2 C6 H6A 108.7(12) . .
N2 C6 H6B 109.5(12) . .
H6A C6 H6B 110.1(16) . .
N2 C6 H6C 109.5(12) . .
H6A C6 H6C 110.3(17) . .
H6B C6 H6C 108.8(17) . .

loop_
_geom_bond_atom_site_label_1
_geom_bond_atom_site_label_2
_geom_bond_distance
_geom_bond_site_symmetry_2
Al1 N2 2.1878(16) 2_655
Al1 N1 2.2027(16) .
Al1 H1 1.546(18) .
Al1 H2 1.537(19) .
Al1 H3 1.54(2) .
N1 C3 1.478(2) .
N1 C4 1.483(2) .
N1 C1 1.488(2) .
N2 C5 1.471(2) .
N2 C6 1.479(2) .
N2 C2 1.492(2) .
N2 Al1 2.1878(16) 2_645
C1 C2 1.519(2) .
C1 H1A 0.97(2) .
C1 H1B 1.003(18) .
C2 H2A 0.97(2) .
C2 H2B 0.98(2) .
C3 H3A 0.95(2) .
C3 H3B 1.00(2) .
C3 H3C 0.95(2) .
C4 H4A 0.99(2) .
C4 H4B 1.00(2) .
C4 H4C 0.92(2) .
C5 H5A 0.98(2) .
C5 H5B 0.93(2) .
C5 H5C 0.99(3) .
C6 H6A 0.99(2) .
C6 H6B 1.00(2) .
C6 H6C 0.94(2) .
